data_4330399
loop_
_publ_author_name
'Hiroaki Iguchi'
'Shinya Takaishi'
'Brian K. Breedlove'
'Masahiro Yamashita'
'Hiroyuki Matsuzaki'
'Hiroshi Okamoto'

_publ_section_title
;
 Controlling the Electronic States and Physical Properties of MMX-Type
 Diplatinum-Iodide Chain Complexes via Binary Countercations
;
_journal_name_full 'Inorganic Chemistry'
_journal_page_first 9967
_journal_page_last 9977
_journal_paper_doi 10.1021/ic301469u
_journal_volume 51
_journal_year 2012
_chemical_formula_sum 'C4 H28 I K2 N2 O24 P8 Pt2'
_chemical_formula_weight 1331.32
_chemical_name_systematic
; 
 ? 
;
_space_group_IT_number 65
_symmetry_cell_setting orthorhombic
_symmetry_space_group_name_Hall '-C 2 2'
_symmetry_space_group_name_H-M 'C m m m'
_atom_sites_solution_hydrogens geom
_atom_sites_solution_primary direct
_atom_sites_solution_secondary difmap
_audit_creation_method SHELXL-97
_cell_angle_alpha 90.00
_cell_angle_beta 90.00
_cell_angle_gamma 90.00
_cell_formula_units_Z 2
_cell_length_a 12.326(4)
_cell_length_b 14.753(4)
_cell_length_c 8.585(3)
_cell_measurement_temperature 100(2)
_cell_volume 1561.1(9)
_computing_cell_refinement 'Bruker SAINT'
_computing_data_collection 'Bruker SMART 1000'
_computing_data_reduction 'Bruker SAINT'
_computing_structure_refinement 'SHELXL-97 (Sheldrick, 1997)'
_computing_structure_solution 'SHELXS-97 (Sheldrick, 1990)'
_diffrn_ambient_temperature 100(2)
_diffrn_measured_fraction_theta_full 0.998
_diffrn_measured_fraction_theta_max 0.998
_diffrn_measurement_device_type 'Bruker SMART 1000'
_diffrn_radiation_monochromator graphite
_diffrn_radiation_source 'fine-focus sealed tube'
_diffrn_radiation_type MoK\a
_diffrn_radiation_wavelength 0.71073
_diffrn_reflns_av_R_equivalents 0.0323
_diffrn_reflns_av_sigmaI/netI 0.0143
_diffrn_reflns_limit_h_max 16
_diffrn_reflns_limit_h_min -16
_diffrn_reflns_limit_k_max 19
_diffrn_reflns_limit_k_min -19
_diffrn_reflns_limit_l_max 11
_diffrn_reflns_limit_l_min -11
_diffrn_reflns_number 15800
_diffrn_reflns_theta_full 27.56
_diffrn_reflns_theta_max 27.56
_diffrn_reflns_theta_min 2.15
_exptl_absorpt_coefficient_mu 10.709
_exptl_absorpt_correction_T_max 0.646835
_exptl_absorpt_correction_T_min 0.488728
_exptl_absorpt_correction_type empirical
_exptl_absorpt_process_details 'SADABS, (Bruker)'
_exptl_crystal_colour brown
_exptl_crystal_density_diffrn 2.832
_exptl_crystal_description prism
_exptl_crystal_F_000 1250
_exptl_crystal_size_max 0.18
_exptl_crystal_size_mid 0.09
_exptl_crystal_size_min 0.09
_refine_diff_density_max 0.870
_refine_diff_density_min -0.693
_refine_diff_density_rms 0.142
_refine_ls_extinction_method none
_refine_ls_goodness_of_fit_ref 1.161
_refine_ls_hydrogen_treatment mixed
_refine_ls_matrix_type full
_refine_ls_number_parameters 86
_refine_ls_number_reflns 1047
_refine_ls_number_restraints 0
_refine_ls_restrained_S_all 1.161
_refine_ls_R_factor_all 0.0172
_refine_ls_R_factor_gt 0.0170
_refine_ls_shift/su_max 0.060
_refine_ls_shift/su_mean 0.002
_refine_ls_structure_factor_coef Fsqd
_refine_ls_weighting_details 'calc w=1/[\s^2^(Fo^2^)+(0.0303P)^2^+0.8390P] where P=(Fo^2^+2Fc^2^)/3'
_refine_ls_weighting_scheme calc
_refine_ls_wR_factor_gt 0.0499
_refine_ls_wR_factor_ref 0.0499
_reflns_number_gt 1023
_reflns_number_total 1047
_reflns_threshold_expression >2sigma(I)
_cod_data_source_file ic301469u_si_001_01.cif
_cod_data_source_block K4_4H2O
_cod_original_cell_volume 1561.2(8)
_cod_database_code 4330399

loop_
_symmetry_equiv_pos_as_xyz
'x, y, z'
'-x, -y, z'
'x, -y, -z'
'-x, y, -z'
'x+1/2, y+1/2, z'
'-x+1/2, -y+1/2, z'
'x+1/2, -y+1/2, -z'
'-x+1/2, y+1/2, -z'
'-x, -y, -z'
'x, y, -z'
'-x, y, z'
'x, -y, z'
'-x+1/2, -y+1/2, -z'
'x+1/2, y+1/2, -z'
'-x+1/2, y+1/2, z'
'x+1/2, -y+1/2, z'

loop_
_atom_site_label
_atom_site_type_symbol
_atom_site_fract_x
_atom_site_fract_y
_atom_site_fract_z
_atom_site_U_iso_or_equiv
_atom_site_adp_type
_atom_site_occupancy
_atom_site_symmetry_multiplicity
_atom_site_calc_flag
_atom_site_refinement_flags
Pt1 Pt 0.0000 0.0000 0.335605(6) 0.00776(2) Uani 1 4 d S
I1 I 0.0000 0.0000 0.01610(3) 0.01573(4) Uani 0.50 4 d SP
P1 P 0.13210(2) 0.113221(17) 0.32933(2) 0.01380(6) Uani 1 1 d .
O1 O 0.15671(8) 0.15123(7) 0.5000 0.0329(3) Uani 1 2 d S
O2 O 0.10241(6) 0.19926(4) 0.23841(9) 0.0399(2) Uani 1 1 d .
O3 O 0.24327(6) 0.08457(5) 0.26797(10) 0.0455(2) Uani 1 1 d .
K1 K 0.24694(4) 0.28152(3) 0.0000 0.01496(12) Uani 0.50 2 d SP
C1 C 0.0000 0.39471(14) 0.5000 0.0422(7) Uani 1 4 d S
N1 N 0.08318(16) 0.33918(13) 0.5000 0.0221(6) Uani 0.50 2 d SP
H1 H 0.0938 0.3174 0.5980 0.033 Uiso 0.25 1 calc PR
H2 H 0.1436 0.3694 0.4681 0.033 Uiso 0.25 1 calc PR
H3 H 0.0698 0.2923 0.4339 0.033 Uiso 0.25 1 calc PR
C2 C 0.0000 0.45553(19) 0.3733(3) 0.0268(7) Uani 0.50 2 d SP
O4 O 0.34661(15) 0.09343(15) 0.0000 0.0289(5) Uani 0.50 2 d SP
O5 O 0.06821(19) 0.39050(18) 0.0320(3) 0.0348(10) Uani 0.25 1 d P
H4 H 0.0000 0.4314(19) 0.302(3) 0.014(7) Uiso 0.50 2 d SP
H5 H 0.0000 0.2010(19) 0.217(3) 0.130(10) Uiso 1 2 d S

loop_
_atom_site_aniso_label
_atom_site_aniso_U_11
_atom_site_aniso_U_22
_atom_site_aniso_U_33
_atom_site_aniso_U_23
_atom_site_aniso_U_13
_atom_site_aniso_U_12
Pt1 0.00767(3) 0.00834(3) 0.00727(3) 0.000 0.000 0.000
I1 0.02016(8) 0.02078(8) 0.00626(8) 0.000 0.000 0.000
P1 0.01499(11) 0.01512(11) 0.01128(10) 0.00009(7) 0.00209(7) -0.00590(9)
O1 0.0520(6) 0.0357(5) 0.0110(4) 0.000 0.000 -0.0330(4)
O2 0.0450(4) 0.0291(3) 0.0456(4) 0.0273(3) -0.0287(3) -0.0237(3)
O3 0.0219(3) 0.0356(4) 0.0791(5) -0.0318(4) 0.0315(4) -0.0166(3)
K1 0.0183(2) 0.0141(2) 0.0125(2) 0.000 0.000 -0.0049(2)
C1 0.0750(17) 0.0193(10) 0.0324(11) 0.000 0.000 0.000
N1 0.0148(10) 0.0098(9) 0.0417(12) 0.000 0.000 -0.0029(8)
C2 0.0373(15) 0.0258(13) 0.0174(11) -0.0019(11) 0.000 0.000
O4 0.0134(8) 0.0503(11) 0.0232(9) 0.000 0.000 -0.0069(9)
O5 0.0292(12) 0.0515(15) 0.024(2) 0.0017(11) -0.0034(10) 0.0089(11)

loop_
_atom_type_symbol
_atom_type_description
_atom_type_scat_dispersion_real
_atom_type_scat_dispersion_imag
_atom_type_scat_source
K K 0.2009 0.2494 'International Tables Vol C Tables 4.2.6.8 and 6.1.1.4'
C C 0.0033 0.0016 'International Tables Vol C Tables 4.2.6.8 and 6.1.1.4'
H H 0.0000 0.0000 'International Tables Vol C Tables 4.2.6.8 and 6.1.1.4'
N N 0.0061 0.0033 'International Tables Vol C Tables 4.2.6.8 and 6.1.1.4'
O O 0.0106 0.0060 'International Tables Vol C Tables 4.2.6.8 and 6.1.1.4'
P P 0.1023 0.0942 'International Tables Vol C Tables 4.2.6.8 and 6.1.1.4'
I I -0.4742 1.8119 'International Tables Vol C Tables 4.2.6.8 and 6.1.1.4'
Pt Pt -1.7033 8.3905 'International Tables Vol C Tables 4.2.6.8 and 6.1.1.4'

loop_
_geom_angle_atom_site_label_1
_geom_angle_atom_site_label_2
_geom_angle_atom_site_label_3
_geom_angle
_geom_angle_site_symmetry_1
_geom_angle_site_symmetry_3
P1 Pt1 P1 88.51(3) 2 12
P1 Pt1 P1 91.43(3) 2 11
P1 Pt1 P1 177.352(9) 12 11
P1 Pt1 P1 177.353(9) 2 .
P1 Pt1 P1 91.43(3) 12 .
P1 Pt1 P1 88.51(3) 11 .
P1 Pt1 I1 88.676(5) 2 .
P1 Pt1 I1 88.676(5) 12 .
P1 Pt1 I1 88.676(5) 11 .
P1 Pt1 I1 88.677(5) . .
P1 Pt1 Pt1 91.324(5) 2 9_556
P1 Pt1 Pt1 91.324(5) 12 9_556
P1 Pt1 Pt1 91.324(5) 11 9_556
P1 Pt1 Pt1 91.323(5) . 9_556
I1 Pt1 Pt1 180.0 . 9_556
P1 Pt1 I1 88.676(5) 2 9
P1 Pt1 I1 88.676(5) 12 9
P1 Pt1 I1 88.676(5) 11 9
P1 Pt1 I1 88.677(5) . 9
I1 Pt1 I1 0.0 . 9
Pt1 Pt1 I1 180.0 9_556 9
I1 I1 Pt1 180.0 9 .
I1 I1 Pt1 0.0 9 9
Pt1 I1 Pt1 180.0 . 9
O3 P1 O2 105.51(4) . .
O3 P1 O1 104.06(5) . .
O2 P1 O1 102.79(5) . .
O3 P1 Pt1 115.84(4) . .
O2 P1 Pt1 115.95(3) . .
O1 P1 Pt1 111.26(4) . .
O3 P1 K1 58.01(3) . 13
O2 P1 K1 48.23(3) . 13
O1 P1 K1 119.77(4) . 13
Pt1 P1 K1 128.608(14) . 13
P1 O1 P1 132.97(7) . 10_556
P1 O2 K1 107.45(4) . 13
P1 O2 K1 123.03(4) . .
K1 O2 K1 18.275(19) 13 .
P1 O2 H5 109.1(13) . .
K1 O2 H5 123.5(13) 13 .
K1 O2 H5 119.0(13) . .
P1 O3 K1 96.72(4) . 13
K1 K1 O4 152.63(9) 13 13
K1 K1 O5 130.51(9) 13 10
O4 K1 O5 22.58(7) 13 10
K1 K1 O5 130.51(9) 13 .
O4 K1 O5 22.58(7) 13 .
O5 K1 O5 11.52(10) 10 .
K1 K1 O2 92.73(5) 13 6
O4 K1 O2 105.53(4) 13 6
O5 K1 O2 123.45(6) 10 6
O5 K1 O2 113.79(5) . 6
K1 K1 O2 92.73(5) 13 13
O4 K1 O2 105.53(4) 13 13
O5 K1 O2 113.79(5) 10 13
O5 K1 O2 123.45(6) . 13
O2 K1 O2 94.92(4) 6 13
K1 K1 O2 68.99(5) 13 10
O4 K1 O2 91.64(4) 13 10
O5 K1 O2 71.86(6) 10 10
O5 K1 O2 80.03(6) . 10
O2 K1 O2 161.724(19) 6 10
O2 K1 O2 86.27(4) 13 10
K1 K1 O2 68.99(5) 13 .
O4 K1 O2 91.64(4) 13 .
O5 K1 O2 80.03(6) 10 .
O5 K1 O2 71.87(6) . .
O2 K1 O2 86.27(4) 6 .
O2 K1 O2 161.723(19) 13 .
O2 K1 O2 87.04(4) 10 .
K1 K1 O4 19.24(7) 13 .
O4 K1 O4 171.87(3) 13 .
O5 K1 O4 149.50(7) 10 .
O5 K1 O4 149.50(7) . .
O2 K1 O4 79.79(3) 6 .
O2 K1 O4 79.79(3) 13 .
O2 K1 O4 82.49(3) 10 .
O2 K1 O4 82.49(3) . .
K1 K1 O3 130.21(2) 13 6
O4 K1 O3 57.93(3) 13 6
O5 K1 O3 74.11(5) 10 6
O5 K1 O3 64.79(5) . 6
O2 K1 O3 49.34(2) 6 6
O2 K1 O3 117.74(3) 13 6
O2 K1 O3 144.25(3) 10 6
O2 K1 O3 76.56(3) . 6
O4 K1 O3 125.39(3) . 6
K1 K1 O3 130.21(2) 13 13
O4 K1 O3 57.93(3) 13 13
O5 K1 O3 64.79(5) 10 13
O5 K1 O3 74.11(5) . 13
O2 K1 O3 117.75(3) 6 13
O2 K1 O3 49.34(2) 13 13
O2 K1 O3 76.56(3) 10 13
O2 K1 O3 144.25(3) . 13
O4 K1 O3 125.39(3) . 13
O3 K1 O3 98.59(4) 6 13
K1 K1 O5 37.52(7) 13 6
O4 K1 O5 169.08(6) 13 6
O5 K1 O5 168.03(2) 10 6
O5 K1 O5 164.18(6) . 6
O2 K1 O5 64.62(5) 6 6
O2 K1 O5 71.93(5) 13 6
O2 K1 O5 98.72(5) 10 6
O2 K1 O5 92.34(5) . 6
O4 K1 O5 18.60(5) . 6
O3 K1 O5 113.29(5) 6 6
O3 K1 O5 121.15(5) 13 6
N1 C1 N1 102.8(2) . 11
N1 C1 C2 113.41(8) . 10_556
N1 C1 C2 113.41(8) 11 10_556
N1 C1 C2 113.41(8) . .
N1 C1 C2 113.41(8) 11 .
C2 C1 C2 101.0(3) 10_556 .
C1 N1 H1 109.5 . .
C1 N1 H2 109.5 . .
H1 N1 H2 109.5 . .
C1 N1 H3 109.5 . .
H1 N1 H3 109.5 . .
H2 N1 H3 109.5 . .
C2 C2 C1 129.52(13) 2_565 .
C2 C2 H4 120(2) 2_565 .
C1 C2 H4 110(2) . .
O5 O4 O5 28.7(2) 6 13
O5 O4 K1 108.66(19) 6 13
O5 O4 K1 108.66(19) 13 13
O5 O4 K1 100.80(18) 6 .
O5 O4 K1 100.80(18) 13 .
K1 O4 K1 8.13(3) 13 .
O5 O5 O4 75.67(12) 10 13
O5 O5 O5 90.0 10 11
O4 O5 O5 160.92(15) 13 11
O5 O5 O5 71.89(15) 10 4
O4 O5 O5 145.2(2) 13 4
O5 O5 O5 18.11(15) 11 4
O5 O5 K1 84.24(5) 10 .
O4 O5 K1 48.76(15) 13 .
O5 O5 K1 143.48(5) 11 .
O5 O5 K1 137.11(11) 4 .
O5 O5 K1 85.39(4) 10 13
O4 O5 K1 60.60(16) 13 13
O5 O5 K1 131.75(4) 11 13
O5 O5 K1 127.44(8) 4 13
K1 O5 K1 11.97(2) . 13

loop_
_geom_bond_atom_site_label_1
_geom_bond_atom_site_label_2
_geom_bond_distance
_geom_bond_site_symmetry_2
Pt1 P1 2.3333(6) 2
Pt1 P1 2.3333(6) 12
Pt1 P1 2.3333(6) 11
Pt1 P1 2.3333(6) .
Pt1 I1 2.7430(9) .
Pt1 Pt1 2.8227(9) 9_556
Pt1 I1 3.0195(10) 9
I1 I1 0.2765(5) 9
I1 Pt1 3.0195(10) 9
P1 O3 1.5276(8) .
P1 O2 1.5345(8) .
P1 O1 1.5980(6) .
P1 K1 3.5536(8) 13
O1 P1 1.5980(6) 10_556
O2 K1 2.7780(10) 13
O2 K1 2.9725(10) .
O2 H5 1.276(4) .
O3 K1 3.0349(11) 13
K1 K1 0.9332(9) 13
K1 O4 2.176(2) 13
K1 O5 2.741(3) 10
K1 O5 2.741(3) .
K1 O2 2.7780(10) 6
K1 O2 2.7780(10) 13
K1 O2 2.9724(10) 10
K1 O4 3.035(2) .
K1 O3 3.0348(11) 6
K1 O3 3.0348(11) 13
K1 O5 3.422(3) 6
C1 N1 1.312(2) .
C1 N1 1.312(2) 11
C1 C2 1.410(3) 10_556
C1 C2 1.410(3) .
N1 H1 0.9100 .
N1 H2 0.9100 .
N1 H3 0.9100 .
C2 C2 1.312(6) 2_565
C2 H4 0.71(3) .
O4 O5 1.111(3) 6
O4 O5 1.111(3) 13
O4 K1 2.176(2) 13
O5 O5 0.550(5) 10
O5 O4 1.111(3) 13
O5 O5 1.681(5) 11
O5 O5 1.769(5) 4
O5 K1 3.422(3) 13

loop_
_geom_hbond_atom_site_label_D
_geom_hbond_atom_site_label_H
_geom_hbond_atom_site_label_A
_geom_hbond_distance_DH
_geom_hbond_distance_HA
_geom_hbond_distance_DA
_geom_hbond_angle_DHA
_geom_hbond_site_symmetry_A
N1 H1 O2 0.91 2.24 3.0596(16) 149.4 10_556
N1 H2 O3 0.91 2.31 3.1320(18) 149.3 6
N1 H2 O1 0.91 2.50 3.209(2) 135.6 13_556
N1 H3 O2 0.91 2.20 3.0596(16) 156.2 .
N1 H3 O1 0.91 2.41 2.917(2) 115.5 .
O2 H5 O2 1.276(4) 1.276(4) 2.5246(16) 163(3) 11

loop_
_geom_torsion_atom_site_label_1
_geom_torsion_atom_site_label_2
_geom_torsion_atom_site_label_3
_geom_torsion_atom_site_label_4
_geom_torsion
_geom_torsion_site_symmetry_1
_geom_torsion_site_symmetry_4
P1 Pt1 I1 I1 0.0 2 9
P1 Pt1 I1 I1 0.0 12 9
P1 Pt1 I1 I1 0(20) 11 9
P1 Pt1 I1 I1 0(40) . 9
Pt1 Pt1 I1 I1 0.0 9_556 9
P1 Pt1 I1 Pt1 0.00(8) 2 9
P1 Pt1 I1 Pt1 0(10) 12 9
P1 Pt1 I1 Pt1 0(10) 11 9
P1 Pt1 I1 Pt1 0(20) . 9
Pt1 Pt1 I1 Pt1 0.0 9_556 9
I1 Pt1 I1 Pt1 0.0 9 9
P1 Pt1 P1 O3 -68.18(4) 2 .
P1 Pt1 P1 O3 20.48(4) 12 .
P1 Pt1 P1 O3 -156.87(4) 11 .
I1 Pt1 P1 O3 -68.16(4) . .
Pt1 Pt1 P1 O3 111.84(4) 9_556 .
I1 Pt1 P1 O3 -68.16(4) 9 .
P1 Pt1 P1 O2 56.30(3) 2 .
P1 Pt1 P1 O2 144.96(3) 12 .
P1 Pt1 P1 O2 -32.40(4) 11 .
I1 Pt1 P1 O2 56.31(3) . .
Pt1 Pt1 P1 O2 -123.69(3) 9_556 .
I1 Pt1 P1 O2 56.31(3) 9 .
P1 Pt1 P1 O1 173.27(4) 2 .
P1 Pt1 P1 O1 -98.07(4) 12 .
P1 Pt1 P1 O1 84.57(4) 11 .
I1 Pt1 P1 O1 173.28(4) . .
Pt1 Pt1 P1 O1 -6.72(4) 9_556 .
I1 Pt1 P1 O1 173.28(4) 9 .
P1 Pt1 P1 K1 0.319(14) 2 13
P1 Pt1 P1 K1 88.978(15) 12 13
P1 Pt1 P1 K1 -88.374(15) 11 13
I1 Pt1 P1 K1 0.336(14) . 13
Pt1 Pt1 P1 K1 -179.664(14) 9_556 13
I1 Pt1 P1 K1 0.336(14) 9 13
O3 P1 O1 P1 -108.37(9) . 10_556
O2 P1 O1 P1 141.78(8) . 10_556
Pt1 P1 O1 P1 17.04(10) . 10_556
K1 P1 O1 P1 -169.30(7) 13 10_556
O3 P1 O2 K1 9.92(5) . 13
O1 P1 O2 K1 118.68(5) . 13
Pt1 P1 O2 K1 -119.72(3) . 13
O3 P1 O2 K1 -0.69(5) . .
O1 P1 O2 K1 108.07(5) . .
Pt1 P1 O2 K1 -130.33(3) . .
K1 P1 O2 K1 -10.61(2) 13 .
O2 P1 O3 K1 -8.71(4) . 13
O1 P1 O3 K1 -116.55(4) . 13
Pt1 P1 O3 K1 121.00(3) . 13
P1 O2 K1 K1 34.05(6) . 13
P1 O2 K1 O4 -165.78(5) . 13
K1 O2 K1 O4 160.17(7) 13 13
P1 O2 K1 O5 174.77(7) . 10
K1 O2 K1 O5 140.71(7) 13 10
P1 O2 K1 O5 -176.85(7) . .
K1 O2 K1 O5 149.09(8) 13 .
P1 O2 K1 O2 -60.32(5) . 6
K1 O2 K1 O2 -94.37(6) 13 6
P1 O2 K1 O2 34.06(6) . 13
K1 O2 K1 O2 0.0 13 13
P1 O2 K1 O2 102.67(5) . 10
K1 O2 K1 O2 68.61(5) 13 10
P1 O2 K1 O4 19.86(5) . .
K1 O2 K1 O4 -14.19(5) 13 .
P1 O2 K1 O3 -109.34(5) . 6
K1 O2 K1 O3 -143.40(6) 13 6
P1 O2 K1 O3 164.62(4) . 13
K1 O2 K1 O3 130.56(7) 13 13
P1 O2 K1 O5 4.05(6) . 6
K1 O2 K1 O5 -30.00(6) 13 6
N1 C1 C2 C2 -121.65(13) . 2_565
N1 C1 C2 C2 121.64(13) 11 2_565
C2 C1 C2 C2 0.0 10_556 2_565
K1 K1 O4 O5 -165.40(13) 13 6
O4 K1 O4 O5 -165.40(13) 13 6
O5 K1 O4 O5 -176.81(3) 10 6
O5 K1 O4 O5 -154.0(2) . 6
O2 K1 O4 O5 -33.88(13) 6 6
O2 K1 O4 O5 63.07(13) 13 6
O2 K1 O4 O5 150.60(13) 10 6
O2 K1 O4 O5 -121.41(13) . 6
O3 K1 O4 O5 -53.82(13) 6 6
O3 K1 O4 O5 83.01(13) 13 6
K1 K1 O4 O5 165.40(13) 13 13
O4 K1 O4 O5 165.40(13) 13 13
O5 K1 O4 O5 154.0(2) 10 13
O5 K1 O4 O5 176.81(3) . 13
O2 K1 O4 O5 -63.07(13) 6 13
O2 K1 O4 O5 33.88(13) 13 13
O2 K1 O4 O5 121.41(13) 10 13
O2 K1 O4 O5 -150.61(13) . 13
O3 K1 O4 O5 -83.01(13) 6 13
O3 K1 O4 O5 53.82(13) 13 13
O5 K1 O4 O5 -29.2(3) 6 13
O4 K1 O4 K1 0.0 13 13
O5 K1 O4 K1 -11.40(10) 10 13
O5 K1 O4 K1 11.40(10) . 13
O2 K1 O4 K1 131.53(2) 6 13
O2 K1 O4 K1 -131.53(2) 13 13
O2 K1 O4 K1 -43.99(2) 10 13
O2 K1 O4 K1 43.99(2) . 13
O3 K1 O4 K1 111.58(3) 6 13
O3 K1 O4 K1 -111.58(3) 13 13
O5 K1 O4 K1 165.40(13) 6 13
K1 K1 O5 O5 -94.94(4) 13 10
O4 K1 O5 O5 75.97(12) 13 10
O2 K1 O5 O5 148.63(4) 6 10
O2 K1 O5 O5 34.82(4) 13 10
O2 K1 O5 O5 -43.91(2) 10 10
O2 K1 O5 O5 -134.04(2) . 10
O4 K1 O5 O5 -99.86(9) . 10
O3 K1 O5 O5 142.62(3) 6 10
O3 K1 O5 O5 34.83(3) 13 10
O5 K1 O5 O5 -130.7(2) 6 10
K1 K1 O5 O4 -170.91(9) 13 13
O5 K1 O5 O4 -75.97(12) 10 13
O2 K1 O5 O4 72.66(13) 6 13
O2 K1 O5 O4 -41.15(15) 13 13
O2 K1 O5 O4 -119.88(13) 10 13
O2 K1 O5 O4 149.99(14) . 13
O4 K1 O5 O4 -175.83(4) . 13
O3 K1 O5 O4 66.65(12) 6 13
O3 K1 O5 O4 -41.14(11) 13 13
O5 K1 O5 O4 153.32(14) 6 13
K1 K1 O5 O5 -12.77(11) 13 11
O4 K1 O5 O5 158.14(18) 13 11
O5 K1 O5 O5 82.17(7) 10 11
O2 K1 O5 O5 -129.20(6) 6 11
O2 K1 O5 O5 116.99(7) 13 11
O2 K1 O5 O5 38.26(6) 10 11
O2 K1 O5 O5 -51.87(6) . 11
O4 K1 O5 O5 -17.69(15) . 11
O3 K1 O5 O5 -135.21(9) 6 11
O3 K1 O5 O5 117.00(8) 13 11
O5 K1 O5 O5 -48.5(3) 6 11
K1 K1 O5 O5 -39.5(3) 13 4
O4 K1 O5 O5 131.4(3) 13 4
O5 K1 O5 O5 55.4(2) 10 4
O2 K1 O5 O5 -156.0(2) 6 4
O2 K1 O5 O5 90.2(2) 13 4
O2 K1 O5 O5 11.5(2) 10 4
O2 K1 O5 O5 -78.6(2) . 4
O4 K1 O5 O5 -44.4(3) . 4
O3 K1 O5 O5 -162.0(3) 6 4
O3 K1 O5 O5 90.2(2) 13 4
O5 K1 O5 O5 -75.3(5) 6 4
O4 K1 O5 K1 170.91(9) 13 13
O5 K1 O5 K1 94.94(4) 10 13
O2 K1 O5 K1 -116.44(6) 6 13
O2 K1 O5 K1 129.76(8) 13 13
O2 K1 O5 K1 51.03(5) 10 13
O2 K1 O5 K1 -39.10(6) . 13
O4 K1 O5 K1 -4.92(4) . 13
O3 K1 O5 K1 -122.44(4) 6 13
O3 K1 O5 K1 129.77(4) 13 13
O5 K1 O5 K1 -35.8(2) 6 13
